data_4337274
loop_
_publ_author_name
'Hutchings, Amy-Jayne'
'Habib, Fatemah'
'Holmberg, Rebecca J.'
'Korobkov, Ilia'
'Murugesu, Muralee'

_publ_section_title
;
 Structural rearrangement through lanthanide contraction in dinuclear
 complexes.
;
_journal_issue 4
_journal_name_full 'Inorganic chemistry'
_journal_page_first 2102
_journal_page_last 2112
_journal_paper_doi 10.1021/ic402682r
_journal_volume 53
_journal_year 2014
_chemical_formula_sum 'C48.75 H44 Eu2 N9 O10.75 S3'
_chemical_formula_weight 1328.03
_chemical_name_systematic
; 
 ? 
;
_space_group_IT_number 2
_symmetry_cell_setting triclinic
_symmetry_space_group_name_Hall '-P 1'
_symmetry_space_group_name_H-M 'P -1'
_atom_sites_solution_hydrogens geom
_atom_sites_solution_primary direct
_atom_sites_solution_secondary difmap
_audit_creation_method SHELXL-97
_cell_angle_alpha 107.9010(10)
_cell_angle_beta 99.7990(10)
_cell_angle_gamma 105.9500(10)
_cell_formula_units_Z 2
_cell_length_a 11.6015(3)
_cell_length_b 15.0634(3)
_cell_length_c 19.1116(4)
_cell_measurement_reflns_used 9876
_cell_measurement_temperature 200(2)
_cell_measurement_theta_max 28.31
_cell_measurement_theta_min 2.49
_cell_volume 2935.11(12)
_computing_cell_refinement 'APEX II, Bruker (2009)'
_computing_data_collection 'APEX II, Bruker (2009)'
_computing_data_reduction 'XPREP, Bruker (2009)'
_computing_molecular_graphics 'SHELXTL, Bruker (2004)'
_computing_publication_material 'SHELXTL, Bruker (2004)'
_computing_structure_refinement 'SHELXL-97 (Sheldrick, 2008)'
_computing_structure_solution 'SHELXS-97 (Sheldrick, 2008)'
_diffrn_ambient_temperature 200(2)
_diffrn_measured_fraction_theta_full 0.980
_diffrn_measured_fraction_theta_max 0.980
_diffrn_measurement_device_type 'Bruker APEX-II CCD'
_diffrn_measurement_method '\f and \w scans'
_diffrn_radiation_monochromator graphite
_diffrn_radiation_source 'fine-focus sealed tube'
_diffrn_radiation_type MoK\a
_diffrn_radiation_wavelength 0.71073
_diffrn_reflns_av_R_equivalents 0.0193
_diffrn_reflns_av_sigmaI/netI 0.0254
_diffrn_reflns_limit_h_max 13
_diffrn_reflns_limit_h_min -15
_diffrn_reflns_limit_k_max 20
_diffrn_reflns_limit_k_min -20
_diffrn_reflns_limit_l_max 25
_diffrn_reflns_limit_l_min -24
_diffrn_reflns_number 37568
_diffrn_reflns_theta_full 28.34
_diffrn_reflns_theta_max 28.34
_diffrn_reflns_theta_min 1.53
_exptl_absorpt_coefficient_mu 2.283
_exptl_absorpt_correction_T_max 0.8038
_exptl_absorpt_correction_T_min 0.6975
_exptl_absorpt_correction_type multi-scan
_exptl_absorpt_process_details 'SADABS, Bruker (2003)'
_exptl_crystal_colour yellow
_exptl_crystal_density_diffrn 1.503
_exptl_crystal_density_meas ?
_exptl_crystal_density_method 'not measured'
_exptl_crystal_description block
_exptl_crystal_F_000 1319
_exptl_crystal_size_max 0.17
_exptl_crystal_size_mid 0.12
_exptl_crystal_size_min 0.10
_refine_diff_density_max 2.063
_refine_diff_density_min -0.740
_refine_diff_density_rms 0.122
_refine_ls_extinction_method none
_refine_ls_goodness_of_fit_ref 1.033
_refine_ls_hydrogen_treatment constr
_refine_ls_matrix_type full
_refine_ls_number_parameters 660
_refine_ls_number_reflns 14350
_refine_ls_number_restraints 0
_refine_ls_restrained_S_all 1.033
_refine_ls_R_factor_all 0.0425
_refine_ls_R_factor_gt 0.0330
_refine_ls_shift/su_max 0.001
_refine_ls_shift/su_mean 0.000
_refine_ls_structure_factor_coef Fsqd
_refine_ls_weighting_details 'calc w=1/[\s^2^(Fo^2^)+(0.0560P)^2^+5.1061P] where P=(Fo^2^+2Fc^2^)/3'
_refine_ls_weighting_scheme calc
_refine_ls_wR_factor_gt 0.0935
_refine_ls_wR_factor_ref 0.0998
_reflns_number_gt 12092
_reflns_number_total 14350
_reflns_threshold_expression >2sigma(I)
_cod_data_source_file ic402682r_si_012.cif
_cod_data_source_block mm175
_cod_depositor_comments
;
The following automatic conversions were performed:

'_symmetry_cell_setting' value 'Triclinic' changed to 'triclinic'
according to
/usr/data/users/saulius/automatic-downloads/current/ACS/lib/dictionaries/cif_core.dic
dictionary named 'cif_core.dic' version 2.4.2 from 2011-04-26.

Automatic conversion script
Id: cif_fix_values 2281 2013-09-26 08:29:07Z andrius 

The following automatic conversions were performed:

'_exptl_crystal_density_meas' value 'n/a' was changed to '?' - the
value is perceived as not measured.

Automatic conversion script
Id: cif_fix_values 3008 2015-01-20 13:52:24Z robertas 
;
_cod_original_cell_volume 2935.11(11)
_cod_original_sg_symbol_H-M P-1
_cod_database_code 4337274

loop_
_symmetry_equiv_pos_as_xyz
'x, y, z'
'-x, -y, -z'

loop_
_atom_site_label
_atom_site_type_symbol
_atom_site_fract_x
_atom_site_fract_y
_atom_site_fract_z
_atom_site_U_iso_or_equiv
_atom_site_adp_type
_atom_site_occupancy
_atom_site_symmetry_multiplicity
_atom_site_calc_flag
_atom_site_refinement_flags
_atom_site_disorder_assembly
_atom_site_disorder_group
Eu2 Eu 0.885798(16) 0.202212(13) 0.330823(9) 0.02473(5) Uani 1 1 d . . .
Eu1 Eu 0.866156(15) 0.212514(12) 0.142785(9) 0.02196(5) Uani 1 1 d . . .
S1 S 1.33312(12) 0.45262(11) 0.49532(12) 0.0783(5) Uani 1 1 d . . .
S2 S 0.8810(2) 0.12569(13) 0.57838(9) 0.0866(6) Uani 1 1 d . . .
S3 S 0.70692(10) -0.17347(8) 0.04009(7) 0.0418(2) Uani 1 1 d . . .
N5 N 0.6307(3) 0.1780(2) 0.09116(16) 0.0261(6) Uani 1 1 d . . .
N2 N 0.6086(3) 0.2417(2) 0.05556(18) 0.0297(6) Uani 1 1 d . . .
H2A H 0.5374 0.2262 0.0217 0.036 Uiso 1 1 calc R . .
N3 N 1.0326(3) 0.1615(2) 0.08249(17) 0.0299(6) Uani 1 1 d . . .
N4 N 1.0285(3) 0.1700(3) 0.01093(18) 0.0331(7) Uani 1 1 d . . .
H4B H 1.0822 0.1558 -0.0141 0.040 Uiso 1 1 calc R . .
N1 N 0.8288(3) 0.3562(2) 0.39605(17) 0.0294(6) Uani 1 1 d . . .
N6 N 0.7378(3) 0.3358(3) 0.43325(18) 0.0340(7) Uani 1 1 d . . .
H6A H 0.7285 0.3827 0.4704 0.041 Uiso 1 1 calc R . .
N8 N 1.0899(3) 0.3292(3) 0.4104(2) 0.0412(8) Uani 1 1 d . . .
N9 N 0.8877(4) 0.1822(3) 0.4539(2) 0.0421(8) Uani 1 1 d . . .
N7 N 0.7811(3) 0.0281(3) 0.06187(19) 0.0344(7) Uani 1 1 d . . .
O7 O 0.7431(2) 0.14070(18) 0.20928(13) 0.0258(5) Uani 1 1 d . . .
O5 O 0.7523(3) 0.0154(2) 0.27564(15) 0.0340(6) Uani 1 1 d . . .
O2 O 0.8023(2) 0.3489(2) 0.12441(15) 0.0329(6) Uani 1 1 d . . .
O4 O 0.9862(2) 0.1606(2) 0.22681(14) 0.0288(5) Uani 1 1 d . . .
O8 O 1.0504(3) 0.1172(2) 0.34759(16) 0.0384(6) Uani 1 1 d . . .
O6 O 0.8614(2) 0.2164(2) 0.01626(15) 0.0329(6) Uani 1 1 d . . .
O1 O 0.9091(2) 0.31814(18) 0.26984(13) 0.0266(5) Uani 1 1 d . . .
O9 O 1.0625(2) 0.3785(2) 0.19552(15) 0.0324(6) Uani 1 1 d . . .
O3 O 0.6786(3) 0.1759(2) 0.35562(16) 0.0369(6) Uani 1 1 d . . .
C1 C 0.6437(3) 0.0591(3) 0.18473(19) 0.0252(7) Uani 1 1 d . . .
C2 C 0.6423(4) -0.0105(3) 0.2200(2) 0.0304(7) Uani 1 1 d . . .
C3 C 0.5408(4) -0.0962(3) 0.1982(2) 0.0363(9) Uani 1 1 d . . .
H3A H 0.5420 -0.1426 0.2223 0.044 Uiso 1 1 calc R . .
C4 C 0.4355(4) -0.1144(3) 0.1400(2) 0.0375(9) Uani 1 1 d . . .
H4A H 0.3646 -0.1729 0.1253 0.045 Uiso 1 1 calc R . .
C5 C 0.4345(3) -0.0484(3) 0.1044(2) 0.0316(8) Uani 1 1 d . . .
H5A H 0.3624 -0.0612 0.0655 0.038 Uiso 1 1 calc R . .
C6 C 0.5393(3) 0.0387(3) 0.1250(2) 0.0260(7) Uani 1 1 d . . .
C7 C 0.7623(5) -0.0543(4) 0.3111(3) 0.0598(14) Uani 1 1 d . . .
H7A H 0.7044 -0.1210 0.2773 0.090 Uiso 1 1 calc R . .
H7B H 0.7414 -0.0350 0.3599 0.090 Uiso 1 1 calc R . .
H7C H 0.8478 -0.0547 0.3205 0.090 Uiso 1 1 calc R . .
C8 C 0.5339(3) 0.1082(3) 0.0868(2) 0.0275(7) Uani 1 1 d . . .
H8A H 0.4550 0.1015 0.0574 0.033 Uiso 1 1 calc R . .
C9 C 0.7026(3) 0.3289(3) 0.0760(2) 0.0287(7) Uani 1 1 d . . .
C10 C 0.6836(4) 0.3991(3) 0.0390(2) 0.0325(8) Uani 1 1 d . . .
C11 C 0.5934(4) 0.3676(3) -0.0301(2) 0.0414(9) Uani 1 1 d . . .
H11A H 0.5396 0.3001 -0.0545 0.050 Uiso 1 1 calc R . .
C12 C 0.5833(5) 0.4375(4) -0.0632(3) 0.0524(12) Uani 1 1 d . . .
H12A H 0.5223 0.4168 -0.1105 0.063 Uiso 1 1 calc R . .
C13 C 0.6598(5) 0.5349(4) -0.0283(3) 0.0565(13) Uani 1 1 d . . .
H13A H 0.6528 0.5810 -0.0518 0.068 Uiso 1 1 calc R . .
C14 C 0.7484(6) 0.5670(4) 0.0419(4) 0.0617(14) Uani 1 1 d . . .
H14A H 0.7999 0.6351 0.0668 0.074 Uiso 1 1 calc R . .
C15 C 0.7607(5) 0.4991(4) 0.0750(3) 0.0515(12) Uani 1 1 d . . .
H15A H 0.8217 0.5205 0.1224 0.062 Uiso 1 1 calc R . .
C16 C 1.0761(3) 0.1235(3) 0.2289(2) 0.0293(7) Uani 1 1 d . . .
C17 C 1.1153(4) 0.0996(3) 0.2932(2) 0.0353(8) Uani 1 1 d . . .
C18 C 1.2102(5) 0.0629(5) 0.3015(3) 0.0567(14) Uani 1 1 d . . .
H18A H 1.2353 0.0499 0.3462 0.068 Uiso 1 1 calc R . .
C19 C 1.2696(6) 0.0449(6) 0.2440(3) 0.0734(19) Uani 1 1 d . . .
H19A H 1.3354 0.0192 0.2490 0.088 Uiso 1 1 calc R . .
C20 C 1.2328(6) 0.0645(5) 0.1805(3) 0.0637(16) Uani 1 1 d . . .
H20A H 1.2724 0.0504 0.1409 0.076 Uiso 1 1 calc R . .
C21 C 1.1381(4) 0.1048(4) 0.1718(2) 0.0410(10) Uani 1 1 d . . .
C22 C 1.1173(6) 0.1264(6) 0.4226(3) 0.0717(19) Uani 1 1 d . . .
H22A H 1.1732 0.0879 0.4165 0.108 Uiso 1 1 calc R . .
H22B H 1.0574 0.1008 0.4483 0.108 Uiso 1 1 calc R . .
H22C H 1.1664 0.1965 0.4533 0.108 Uiso 1 1 calc R . .
C23 C 1.1118(4) 0.1235(3) 0.1026(2) 0.0378(9) Uani 1 1 d . . .
H23A H 1.1586 0.1054 0.0679 0.045 Uiso 1 1 calc R . .
C24 C 0.9400(3) 0.2004(3) -0.0176(2) 0.0303(7) Uani 1 1 d . . .
C25 C 0.9452(4) 0.2201(3) -0.0890(2) 0.0335(8) Uani 1 1 d . . .
C26 C 0.9918(5) 0.1693(4) -0.1434(2) 0.0453(10) Uani 1 1 d . . .
H26A H 1.0192 0.1173 -0.1377 0.054 Uiso 1 1 calc R . .
C27 C 0.9984(6) 0.1955(5) -0.2078(3) 0.0609(14) Uani 1 1 d . . .
H27A H 1.0326 0.1625 -0.2452 0.073 Uiso 1 1 calc R . .
C28 C 0.9558(6) 0.2681(5) -0.2162(3) 0.0659(16) Uani 1 1 d . . .
H28A H 0.9593 0.2851 -0.2599 0.079 Uiso 1 1 calc R . .
C29 C 0.9069(6) 0.3179(4) -0.1614(3) 0.0586(14) Uani 1 1 d . . .
H29A H 0.8786 0.3692 -0.1676 0.070 Uiso 1 1 calc R . .
C30 C 0.8993(4) 0.2936(3) -0.0984(2) 0.0415(10) Uani 1 1 d . . .
H30A H 0.8634 0.3261 -0.0617 0.050 Uiso 1 1 calc R . .
C31 C 0.9806(3) 0.4131(3) 0.29991(19) 0.0267(7) Uani 1 1 d . . .
C32 C 1.0651(4) 0.4504(3) 0.2633(2) 0.0310(8) Uani 1 1 d . . .
C33 C 1.1433(4) 0.5481(3) 0.2930(2) 0.0392(9) Uani 1 1 d . . .
H33A H 1.2024 0.5709 0.2678 0.047 Uiso 1 1 calc R . .
C34 C 1.1353(4) 0.6135(3) 0.3604(3) 0.0444(10) Uani 1 1 d . . .
H34A H 1.1882 0.6814 0.3807 0.053 Uiso 1 1 calc R . .
C35 C 1.0518(4) 0.5803(3) 0.3974(2) 0.0403(9) Uani 1 1 d . . .
H35A H 1.0463 0.6256 0.4429 0.048 Uiso 1 1 calc R . .
C36 C 0.9736(4) 0.4792(3) 0.3687(2) 0.0302(7) Uani 1 1 d . . .
C37 C 1.1359(6) 0.4121(4) 0.1501(3) 0.0667(17) Uani 1 1 d . . .
H37A H 1.2014 0.4764 0.1819 0.100 Uiso 1 1 calc R . .
H37B H 1.0827 0.4198 0.1083 0.100 Uiso 1 1 calc R . .
H37C H 1.1743 0.3635 0.1287 0.100 Uiso 1 1 calc R . .
C38 C 0.8844(4) 0.4475(3) 0.4081(2) 0.0331(8) Uani 1 1 d . . .
H38A H 0.8663 0.4969 0.4448 0.040 Uiso 1 1 calc R . .
C39 C 0.6645(4) 0.2392(3) 0.4086(2) 0.0334(8) Uani 1 1 d . . .
C40 C 0.5701(4) 0.2123(3) 0.4495(2) 0.0387(9) Uani 1 1 d . . .
C41 C 0.5382(6) 0.2816(5) 0.5007(4) 0.0693(16) Uani 1 1 d . . .
H41A H 0.5750 0.3507 0.5112 0.083 Uiso 1 1 calc R . .
C42 C 0.4503(7) 0.2477(6) 0.5367(5) 0.088(2) Uani 1 1 d . . .
H42A H 0.4252 0.2946 0.5707 0.105 Uiso 1 1 calc R . .
C43 C 0.3999(5) 0.1509(6) 0.5248(4) 0.0711(18) Uani 1 1 d . . .
H43A H 0.3418 0.1302 0.5512 0.085 Uiso 1 1 calc R . .
C44 C 0.4327(5) 0.0826(5) 0.4748(4) 0.0692(18) Uani 1 1 d . . .
H44A H 0.3975 0.0141 0.4664 0.083 Uiso 1 1 calc R . .
C45 C 0.5168(5) 0.1125(4) 0.4364(3) 0.0541(12) Uani 1 1 d . . .
H45A H 0.5382 0.0644 0.4009 0.065 Uiso 1 1 calc R . .
C46 C 1.1905(4) 0.3799(3) 0.4441(3) 0.0413(9) Uani 1 1 d . . .
C47 C 0.8843(5) 0.1586(3) 0.5055(2) 0.0417(10) Uani 1 1 d . . .
C48 C 0.7506(3) -0.0545(3) 0.0542(2) 0.0291(7) Uani 1 1 d . . .
O10 O 0.3823(9) 0.7146(8) 0.2542(6) 0.145(4) Uiso 0.75 1 d P . .
H10A H 0.4225 0.6886 0.2774 0.218 Uiso 0.75 1 calc PR . .
C49 C 0.3730(13) 0.8023(10) 0.3093(8) 0.116(4) Uiso 0.75 1 d P . .
H49A H 0.3530 0.7872 0.3531 0.174 Uiso 0.75 1 calc PR . .
H49B H 0.3071 0.8210 0.2849 0.174 Uiso 0.75 1 calc PR . .
H49C H 0.4528 0.8575 0.3269 0.174 Uiso 0.75 1 calc PR . .
O11 O 0.460(2) 0.3437(17) 0.1819(13) 0.167(8) Uiso 0.40 1 d P . .
H50A H 0.4445 0.4043 0.2014 0.251 Uiso 0.40 1 d PR . .
H50B H 0.3797 0.2855 0.1580 0.251 Uiso 0.40 1 d PR . .
O12 O 0.6900(18) 0.6722(14) 0.2886(11) 0.122(6) Uiso 0.35 1 d P . .
H12B H 0.6102 0.6784 0.2804 0.183 Uiso 0.35 1 d PR . .
H12C H 0.6930 0.6177 0.2428 0.183 Uiso 0.35 1 d PR . .
O13 O 0.387(3) 0.349(3) 0.305(2) 0.167(12) Uiso 0.25 1 d P A 2
H13B H 0.4361 0.3933 0.2860 0.250 Uiso 0.25 1 d PR A 2
H13C H 0.4059 0.2854 0.2920 0.250 Uiso 0.25 1 d PR A 2

loop_
_atom_site_aniso_label
_atom_site_aniso_U_11
_atom_site_aniso_U_22
_atom_site_aniso_U_33
_atom_site_aniso_U_23
_atom_site_aniso_U_13
_atom_site_aniso_U_12
Eu2 0.02837(10) 0.02427(10) 0.02054(9) 0.00824(7) 0.00548(7) 0.00863(7)
Eu1 0.02190(9) 0.02301(9) 0.02051(8) 0.00825(7) 0.00494(6) 0.00761(7)
S1 0.0297(6) 0.0456(8) 0.1218(14) -0.0041(8) 0.0005(7) 0.0089(6)
S2 0.1579(19) 0.0649(10) 0.0544(8) 0.0399(8) 0.0465(10) 0.0348(11)
S3 0.0354(5) 0.0346(5) 0.0638(7) 0.0242(5) 0.0180(5) 0.0156(4)
N5 0.0265(14) 0.0252(15) 0.0256(14) 0.0092(12) 0.0049(11) 0.0093(12)
N2 0.0271(15) 0.0309(17) 0.0326(16) 0.0150(13) 0.0040(12) 0.0112(13)
N3 0.0297(15) 0.0365(18) 0.0266(15) 0.0136(13) 0.0097(12) 0.0133(14)
N4 0.0368(17) 0.045(2) 0.0271(15) 0.0170(14) 0.0157(13) 0.0212(15)
N1 0.0299(15) 0.0304(17) 0.0256(14) 0.0074(12) 0.0081(12) 0.0102(13)
N6 0.0358(17) 0.0344(18) 0.0293(15) 0.0074(13) 0.0135(13) 0.0107(14)
N8 0.0353(18) 0.037(2) 0.0432(19) 0.0139(16) -0.0001(15) 0.0084(16)
N9 0.051(2) 0.047(2) 0.0323(17) 0.0178(16) 0.0135(16) 0.0184(18)
N7 0.0317(17) 0.0337(19) 0.0327(16) 0.0082(14) 0.0098(13) 0.0082(14)
O7 0.0263(12) 0.0224(12) 0.0243(11) 0.0084(10) 0.0050(9) 0.0035(10)
O5 0.0423(15) 0.0292(14) 0.0318(13) 0.0154(11) 0.0073(11) 0.0119(12)
O2 0.0314(13) 0.0261(14) 0.0377(14) 0.0116(11) 0.0028(11) 0.0093(11)
O4 0.0304(13) 0.0333(14) 0.0273(12) 0.0125(11) 0.0080(10) 0.0168(11)
O8 0.0448(16) 0.0525(18) 0.0325(14) 0.0237(13) 0.0133(12) 0.0286(14)
O6 0.0303(13) 0.0449(16) 0.0322(13) 0.0210(12) 0.0128(11) 0.0162(12)
O1 0.0306(13) 0.0202(12) 0.0237(11) 0.0064(9) 0.0049(10) 0.0044(10)
O9 0.0325(14) 0.0293(14) 0.0328(13) 0.0117(11) 0.0110(11) 0.0056(11)
O3 0.0374(15) 0.0315(15) 0.0342(14) 0.0065(12) 0.0099(12) 0.0073(12)
C1 0.0268(17) 0.0223(17) 0.0232(15) 0.0046(13) 0.0092(13) 0.0066(14)
C2 0.0362(19) 0.0247(18) 0.0281(17) 0.0070(14) 0.0116(15) 0.0090(15)
C3 0.042(2) 0.0261(19) 0.041(2) 0.0136(16) 0.0179(18) 0.0072(17)
C4 0.036(2) 0.0249(19) 0.042(2) 0.0056(16) 0.0146(17) 0.0027(16)
C5 0.0259(17) 0.0282(19) 0.0327(18) 0.0034(15) 0.0095(14) 0.0056(15)
C6 0.0257(16) 0.0236(17) 0.0264(16) 0.0056(14) 0.0107(13) 0.0072(14)
C7 0.067(3) 0.044(3) 0.073(3) 0.039(3) 0.005(3) 0.016(3)
C8 0.0237(16) 0.0279(18) 0.0266(16) 0.0069(14) 0.0043(13) 0.0081(14)
C9 0.0298(18) 0.0290(19) 0.0304(17) 0.0109(15) 0.0083(14) 0.0148(15)
C10 0.0313(19) 0.033(2) 0.041(2) 0.0197(17) 0.0128(16) 0.0144(16)
C11 0.047(2) 0.040(2) 0.039(2) 0.0174(19) 0.0074(18) 0.018(2)
C12 0.057(3) 0.064(3) 0.051(3) 0.036(3) 0.014(2) 0.028(3)
C13 0.058(3) 0.060(3) 0.079(4) 0.052(3) 0.027(3) 0.028(3)
C14 0.064(3) 0.044(3) 0.081(4) 0.037(3) 0.014(3) 0.012(3)
C15 0.045(3) 0.040(3) 0.064(3) 0.027(2) 0.000(2) 0.007(2)
C16 0.0309(18) 0.032(2) 0.0265(17) 0.0097(15) 0.0066(14) 0.0162(16)
C17 0.043(2) 0.038(2) 0.0307(19) 0.0139(17) 0.0103(16) 0.0224(19)
C18 0.068(3) 0.089(4) 0.042(2) 0.034(3) 0.019(2) 0.057(3)
C19 0.080(4) 0.127(6) 0.067(3) 0.057(4) 0.037(3) 0.083(4)
C20 0.070(4) 0.104(5) 0.057(3) 0.043(3) 0.035(3) 0.066(4)
C21 0.046(2) 0.053(3) 0.036(2) 0.0200(19) 0.0146(18) 0.030(2)
C22 0.095(4) 0.123(6) 0.040(3) 0.045(3) 0.029(3) 0.079(4)
C23 0.040(2) 0.054(3) 0.035(2) 0.0214(19) 0.0180(17) 0.030(2)
C24 0.0304(18) 0.032(2) 0.0263(17) 0.0115(15) 0.0072(14) 0.0080(15)
C25 0.0288(18) 0.043(2) 0.0266(17) 0.0156(16) 0.0044(14) 0.0091(17)
C26 0.052(3) 0.057(3) 0.031(2) 0.018(2) 0.0149(19) 0.021(2)
C27 0.069(3) 0.088(4) 0.036(2) 0.026(3) 0.022(2) 0.034(3)
C28 0.079(4) 0.090(4) 0.041(3) 0.040(3) 0.018(3) 0.029(3)
C29 0.081(4) 0.058(3) 0.045(3) 0.031(2) 0.012(3) 0.027(3)
C30 0.050(2) 0.045(3) 0.033(2) 0.0212(18) 0.0095(18) 0.015(2)
C31 0.0288(17) 0.0218(17) 0.0237(16) 0.0070(13) 0.0002(13) 0.0061(14)
C32 0.0350(19) 0.0291(19) 0.0246(16) 0.0098(14) 0.0032(14) 0.0081(16)
C33 0.039(2) 0.033(2) 0.038(2) 0.0158(17) 0.0059(17) 0.0018(17)
C34 0.051(3) 0.024(2) 0.040(2) 0.0096(17) 0.0001(19) -0.0018(18)
C35 0.051(3) 0.026(2) 0.033(2) 0.0062(16) 0.0038(18) 0.0079(18)
C36 0.0335(19) 0.0212(17) 0.0287(17) 0.0064(14) 0.0015(14) 0.0060(15)
C37 0.087(4) 0.047(3) 0.051(3) 0.010(2) 0.043(3) -0.003(3)
C38 0.037(2) 0.0278(19) 0.0290(18) 0.0036(15) 0.0064(15) 0.0120(16)
C39 0.0308(19) 0.038(2) 0.0293(18) 0.0129(16) 0.0049(15) 0.0108(17)
C40 0.0306(19) 0.048(3) 0.043(2) 0.022(2) 0.0126(17) 0.0154(18)
C41 0.073(4) 0.069(4) 0.080(4) 0.028(3) 0.052(3) 0.027(3)
C42 0.084(5) 0.100(6) 0.106(6) 0.045(5) 0.071(5) 0.039(4)
C43 0.052(3) 0.113(6) 0.082(4) 0.065(4) 0.037(3) 0.034(4)
C44 0.047(3) 0.088(4) 0.104(5) 0.072(4) 0.029(3) 0.026(3)
C45 0.042(2) 0.056(3) 0.077(4) 0.038(3) 0.021(2) 0.018(2)
C46 0.037(2) 0.031(2) 0.052(2) 0.0117(19) 0.0088(19) 0.0136(18)
C47 0.056(3) 0.042(2) 0.033(2) 0.0169(18) 0.0186(19) 0.019(2)
C48 0.0268(17) 0.034(2) 0.0255(16) 0.0084(15) 0.0079(13) 0.0123(15)

loop_
_atom_type_symbol
_atom_type_description
_atom_type_scat_dispersion_real
_atom_type_scat_dispersion_imag
_atom_type_scat_source
C C 0.0033 0.0016 'International Tables Vol C Tables 4.2.6.8 and 6.1.1.4'
H H 0.0000 0.0000 'International Tables Vol C Tables 4.2.6.8 and 6.1.1.4'
N N 0.0061 0.0033 'International Tables Vol C Tables 4.2.6.8 and 6.1.1.4'
O O 0.0106 0.0060 'International Tables Vol C Tables 4.2.6.8 and 6.1.1.4'
S S 0.1246 0.1234 'International Tables Vol C Tables 4.2.6.8 and 6.1.1.4'
Eu Eu -0.1578 3.6682 'International Tables Vol C Tables 4.2.6.8 and 6.1.1.4'

loop_
_geom_angle_atom_site_label_1
_geom_angle_atom_site_label_2
_geom_angle_atom_site_label_3
_geom_angle
O7 Eu2 O1 66.66(8)
O7 Eu2 N9 137.02(11)
O1 Eu2 N9 144.45(11)
O7 Eu2 N8 142.42(10)
O1 Eu2 N8 78.14(10)
N9 Eu2 N8 80.10(13)
O7 Eu2 O3 75.19(9)
O1 Eu2 O3 105.94(9)
N9 Eu2 O3 68.07(11)
N8 Eu2 O3 129.32(11)
O7 Eu2 O4 68.10(8)
O1 Eu2 O4 68.00(8)
N9 Eu2 O4 138.39(11)
N8 Eu2 O4 87.25(11)
O3 Eu2 O4 142.10(9)
O7 Eu2 O5 63.25(8)
O1 Eu2 O5 129.21(8)
N9 Eu2 O5 82.90(11)
N8 Eu2 O5 145.61(10)
O3 Eu2 O5 69.04(9)
O4 Eu2 O5 85.93(9)
O7 Eu2 N1 99.10(9)
O1 Eu2 N1 65.52(9)
N9 Eu2 N1 82.37(11)
N8 Eu2 N1 76.83(11)
O3 Eu2 N1 61.16(10)
O4 Eu2 N1 132.97(9)
O5 Eu2 N1 130.05(10)
O7 Eu2 O8 117.17(9)
O1 Eu2 O8 121.15(9)
N9 Eu2 O8 76.09(11)
N8 Eu2 O8 70.17(11)
O3 Eu2 O8 132.59(9)
O4 Eu2 O8 62.34(8)
O5 Eu2 O8 76.84(9)
N1 Eu2 O8 143.03(10)
O7 Eu2 C1 19.88(8)
O1 Eu2 C1 86.02(8)
N9 Eu2 C1 117.99(11)
N8 Eu2 C1 161.91(11)
O3 Eu2 C1 63.46(9)
O4 Eu2 C1 78.68(8)
O5 Eu2 C1 45.28(8)
N1 Eu2 C1 104.58(9)
O8 Eu2 C1 111.99(9)
O7 Eu2 Eu1 39.24(6)
O1 Eu2 Eu1 39.40(6)
N9 Eu2 Eu1 175.63(9)
N8 Eu2 Eu1 103.92(9)
O3 Eu2 Eu1 109.92(7)
O4 Eu2 Eu1 41.23(5)
O5 Eu2 Eu1 92.76(6)
N1 Eu2 Eu1 100.13(7)
O8 Eu2 Eu1 103.49(6)
C1 Eu2 Eu1 57.99(6)
O7 Eu1 O1 67.38(8)
O7 Eu1 O4 69.74(9)
O1 Eu1 O4 69.78(9)
O7 Eu1 O6 141.86(9)
O1 Eu1 O6 141.26(9)
O4 Eu1 O6 134.28(9)
O7 Eu1 O2 108.98(9)
O1 Eu1 O2 79.36(9)
O4 Eu1 O2 147.08(9)
O6 Eu1 O2 67.64(9)
O7 Eu1 N7 75.55(10)
O1 Eu1 N7 139.33(10)
O4 Eu1 N7 82.41(10)
O6 Eu1 N7 79.25(10)
O2 Eu1 N7 130.04(10)
O7 Eu1 N3 130.32(9)
O1 Eu1 N3 123.85(9)
O4 Eu1 N3 71.19(9)
O6 Eu1 N3 63.23(9)
O2 Eu1 N3 120.51(10)
N7 Eu1 N3 69.96(10)
O7 Eu1 N5 66.38(9)
O1 Eu1 N5 101.80(9)
O4 Eu1 N5 134.85(9)
O6 Eu1 N5 80.47(9)
O2 Eu1 N5 61.77(9)
N7 Eu1 N5 77.09(10)
N3 Eu1 N5 134.30(10)
O7 Eu1 O9 129.31(8)
O1 Eu1 O9 62.67(8)
O4 Eu1 O9 85.32(9)
O6 Eu1 O9 86.69(9)
O2 Eu1 O9 70.17(9)
N7 Eu1 O9 145.43(10)
N3 Eu1 O9 75.49(9)
N5 Eu1 O9 131.63(9)
O7 Eu1 C9 102.86(9)
O1 Eu1 C9 93.44(9)
O4 Eu1 C9 163.13(9)
O6 Eu1 C9 60.70(9)
O2 Eu1 C9 19.40(9)
N7 Eu1 C9 111.00(10)
N3 Eu1 C9 122.23(9)
N5 Eu1 C9 44.87(9)
O9 Eu1 C9 88.43(9)
O7 Eu1 Eu2 39.60(6)
O1 Eu1 Eu2 39.94(6)
O4 Eu1 Eu2 42.92(6)
O6 Eu1 Eu2 177.20(6)
O2 Eu1 Eu2 114.72(6)
N7 Eu1 Eu2 99.82(8)
N3 Eu1 Eu2 113.97(7)
N5 Eu1 Eu2 101.94(6)
O9 Eu1 Eu2 92.71(6)
C9 Eu1 Eu2 122.04(6)
C8 N5 N2 115.7(3)
C8 N5 Eu1 131.3(2)
N2 N5 Eu1 112.6(2)
C9 N2 N5 116.1(3)
C23 N3 N4 113.7(3)
C23 N3 Eu1 132.1(3)
N4 N3 Eu1 113.9(2)
C24 N4 N3 117.4(3)
C38 N1 N6 116.9(3)
C38 N1 Eu2 129.1(3)
N6 N1 Eu2 113.0(2)
C39 N6 N1 115.5(3)
C46 N8 Eu2 172.1(4)
C47 N9 Eu2 170.3(4)
C48 N7 Eu1 152.7(3)
C1 O7 Eu1 130.9(2)
C1 O7 Eu2 122.9(2)
Eu1 O7 Eu2 101.16(9)
C2 O5 C7 117.2(3)
C2 O5 Eu2 114.6(2)
C7 O5 Eu2 125.6(3)
C9 O2 Eu1 119.6(2)
C16 O4 Eu1 139.3(2)
C16 O4 Eu2 124.9(2)
Eu1 O4 Eu2 95.85(9)
C17 O8 C22 113.3(3)
C17 O8 Eu2 119.2(2)
C22 O8 Eu2 122.0(3)
C24 O6 Eu1 124.0(2)
C31 O1 Eu1 125.4(2)
C31 O1 Eu2 127.3(2)
Eu1 O1 Eu2 100.66(9)
C32 O9 C37 117.0(3)
C32 O9 Eu1 114.7(2)
C37 O9 Eu1 124.5(3)
C39 O3 Eu2 119.9(3)
O7 C1 C2 118.6(3)
O7 C1 C6 122.8(3)
C2 C1 C6 118.6(3)
O7 C1 Eu2 37.22(15)
C2 C1 Eu2 83.3(2)
C6 C1 Eu2 155.0(2)
C3 C2 O5 125.0(3)
C3 C2 C1 121.5(4)
O5 C2 C1 113.4(3)
C2 C3 C4 119.5(4)
C3 C4 C5 120.3(4)
C4 C5 C6 120.8(4)
C5 C6 C1 119.2(3)
C5 C6 C8 119.2(3)
C1 C6 C8 121.4(3)
N5 C8 C6 122.9(3)
O2 C9 N2 120.4(3)
O2 C9 C10 121.6(3)
N2 C9 C10 118.0(3)
O2 C9 Eu1 41.00(17)
N2 C9 Eu1 82.7(2)
C10 C9 Eu1 153.8(3)
C11 C10 C15 120.0(4)
C11 C10 C9 121.8(4)
C15 C10 C9 118.1(4)
C10 C11 C12 118.8(4)
C13 C12 C11 120.9(5)
C14 C13 C12 120.3(4)
C13 C14 C15 119.7(5)
C14 C15 C10 120.3(5)
O4 C16 C21 125.1(3)
O4 C16 C17 118.6(3)
C21 C16 C17 116.3(3)
C18 C17 O8 122.4(4)
C18 C17 C16 122.9(4)
O8 C17 C16 114.7(3)
C17 C18 C19 119.5(4)
C20 C19 C18 119.5(4)
C19 C20 C21 122.0(5)
C16 C21 C20 119.8(4)
C16 C21 C23 124.7(4)
C20 C21 C23 115.5(4)
N3 C23 C21 127.3(4)
O6 C24 N4 121.1(3)
O6 C24 C25 121.8(3)
N4 C24 C25 117.0(3)
C26 C25 C30 121.2(4)
C26 C25 C24 122.5(4)
C30 C25 C24 116.3(4)
C25 C26 C27 118.9(5)
C28 C27 C26 119.9(5)
C27 C28 C29 120.6(5)
C30 C29 C28 120.6(5)
C29 C30 C25 118.8(5)
O1 C31 C32 119.7(3)
O1 C31 C36 121.9(3)
C32 C31 C36 118.4(3)
C33 C32 C31 122.0(4)
C33 C32 O9 124.8(4)
C31 C32 O9 113.2(3)
C32 C33 C34 119.5(4)
C35 C34 C33 120.4(4)
C34 C35 C36 120.6(4)
C31 C36 C35 119.1(4)
C31 C36 C38 121.8(3)
C35 C36 C38 119.0(4)
N1 C38 C36 122.9(4)
O3 C39 N6 120.5(4)
O3 C39 C40 121.7(4)
N6 C39 C40 117.8(4)
C41 C40 C45 119.6(5)
C41 C40 C39 123.2(4)
C45 C40 C39 117.1(4)
C40 C41 C42 118.1(6)
C43 C42 C41 122.2(7)
C42 C43 C44 119.5(5)
C45 C44 C43 120.3(6)
C44 C45 C40 120.2(6)
N8 C46 S1 177.8(5)
N9 C47 S2 179.4(5)
N7 C48 S3 178.0(3)

loop_
_geom_bond_atom_site_label_1
_geom_bond_atom_site_label_2
_geom_bond_distance
Eu2 O7 2.349(2)
Eu2 O1 2.362(2)
Eu2 N9 2.459(3)
Eu2 N8 2.465(4)
Eu2 O3 2.478(3)
Eu2 O4 2.475(2)
Eu2 O5 2.579(3)
Eu2 N1 2.592(3)
Eu2 O8 2.602(3)
Eu2 C1 3.261(3)
Eu2 Eu1 3.6158(2)
Eu1 O7 2.332(2)
Eu1 O1 2.335(2)
Eu1 O4 2.396(2)
Eu1 O6 2.428(2)
Eu1 O2 2.466(3)
Eu1 N7 2.533(3)
Eu1 N3 2.584(3)
Eu1 N5 2.587(3)
Eu1 O9 2.645(3)
Eu1 C9 3.269(3)
S1 C46 1.639(5)
S2 C47 1.619(4)
S3 C48 1.643(4)
N5 C8 1.280(5)
N5 N2 1.388(4)
N2 C9 1.348(5)
N3 C23 1.275(5)
N3 N4 1.406(4)
N4 C24 1.336(5)
N1 C38 1.276(5)
N1 N6 1.387(4)
N6 C39 1.352(5)
N8 C46 1.146(5)
N9 C47 1.149(5)
N7 C48 1.150(5)
O7 C1 1.321(4)
O5 C2 1.387(5)
O5 C7 1.433(5)
O2 C9 1.249(4)
O4 C16 1.311(4)
O8 C17 1.387(5)
O8 C22 1.455(5)
O6 C24 1.238(5)
O1 C31 1.321(4)
O9 C32 1.399(5)
O9 C37 1.422(5)
O3 C39 1.229(5)
C1 C2 1.407(5)
C1 C6 1.405(5)
C2 C3 1.376(5)
C3 C4 1.403(6)
C4 C5 1.369(6)
C5 C6 1.414(5)
C6 C8 1.457(5)
C9 C10 1.483(5)
C10 C11 1.392(6)
C10 C15 1.399(6)
C11 C12 1.405(6)
C12 C13 1.367(8)
C13 C14 1.395(8)
C14 C15 1.384(6)
C16 C21 1.406(5)
C16 C17 1.421(5)
C17 C18 1.368(6)
C18 C19 1.390(7)
C19 C20 1.362(7)
C20 C21 1.404(6)
C21 C23 1.435(5)
C24 C25 1.491(5)
C25 C26 1.374(6)
C25 C30 1.398(6)
C26 C27 1.411(6)
C27 C28 1.359(8)
C28 C29 1.390(8)
C29 C30 1.372(6)
C31 C32 1.393(5)
C31 C36 1.414(5)
C32 C33 1.374(5)
C33 C34 1.397(6)
C34 C35 1.369(7)
C35 C36 1.415(5)
C36 C38 1.443(6)
C39 C40 1.488(6)
C40 C41 1.376(7)
C40 C45 1.382(7)
C41 C42 1.395(8)
C42 C43 1.342(10)
C43 C44 1.360(10)
C44 C45 1.378(7)
O10 C49 1.459(15)

loop_
_geom_torsion_atom_site_label_1
_geom_torsion_atom_site_label_2
_geom_torsion_atom_site_label_3
_geom_torsion_atom_site_label_4
_geom_torsion
O1 Eu2 Eu1 O7 -120.26(14)
N9 Eu2 Eu1 O7 32.7(12)
N8 Eu2 Eu1 O7 -170.81(13)
O3 Eu2 Eu1 O7 -29.17(12)
O4 Eu2 Eu1 O7 120.15(13)
O5 Eu2 Eu1 O7 39.53(12)
N1 Eu2 Eu1 O7 -92.01(12)
O8 Eu2 Eu1 O7 116.65(12)
C1 Eu2 Eu1 O7 8.94(12)
O7 Eu2 Eu1 O1 120.26(14)
N9 Eu2 Eu1 O1 152.9(12)
N8 Eu2 Eu1 O1 -50.55(13)
O3 Eu2 Eu1 O1 91.09(12)
O4 Eu2 Eu1 O1 -119.59(14)
O5 Eu2 Eu1 O1 159.78(12)
N1 Eu2 Eu1 O1 28.25(12)
O8 Eu2 Eu1 O1 -123.10(12)
C1 Eu2 Eu1 O1 129.20(12)
O7 Eu2 Eu1 O4 -120.15(13)
O1 Eu2 Eu1 O4 119.59(14)
N9 Eu2 Eu1 O4 -87.5(12)
N8 Eu2 Eu1 O4 69.04(13)
O3 Eu2 Eu1 O4 -149.32(12)
O5 Eu2 Eu1 O4 -80.62(11)
N1 Eu2 Eu1 O4 147.84(12)
O8 Eu2 Eu1 O4 -3.50(12)
C1 Eu2 Eu1 O4 -111.21(12)
O7 Eu2 Eu1 O6 -122.9(14)
O1 Eu2 Eu1 O6 116.8(14)
N9 Eu2 Eu1 O6 -90.2(19)
N8 Eu2 Eu1 O6 66.3(14)
O3 Eu2 Eu1 O6 -152.1(14)
O4 Eu2 Eu1 O6 -2.8(14)
O5 Eu2 Eu1 O6 -83.4(14)
N1 Eu2 Eu1 O6 145.1(14)
O8 Eu2 Eu1 O6 -6.3(14)
C1 Eu2 Eu1 O6 -114.0(14)
O7 Eu2 Eu1 O2 90.30(12)
O1 Eu2 Eu1 O2 -29.96(12)
N9 Eu2 Eu1 O2 123.0(12)
N8 Eu2 Eu1 O2 -80.51(11)
O3 Eu2 Eu1 O2 61.13(10)
O4 Eu2 Eu1 O2 -149.55(12)
O5 Eu2 Eu1 O2 129.82(9)
N1 Eu2 Eu1 O2 -1.71(10)
O8 Eu2 Eu1 O2 -153.05(10)
C1 Eu2 Eu1 O2 99.24(10)
O7 Eu2 Eu1 N7 -52.67(12)
O1 Eu2 Eu1 N7 -172.93(12)
N9 Eu2 Eu1 N7 -20.0(12)
N8 Eu2 Eu1 N7 136.52(12)
O3 Eu2 Eu1 N7 -81.84(10)
O4 Eu2 Eu1 N7 67.48(12)
O5 Eu2 Eu1 N7 -13.15(10)
N1 Eu2 Eu1 N7 -144.68(10)
O8 Eu2 Eu1 N7 63.97(11)
C1 Eu2 Eu1 N7 -43.73(10)
O7 Eu2 Eu1 N3 -125.00(13)
O1 Eu2 Eu1 N3 114.74(13)
N9 Eu2 Eu1 N3 -92.3(12)
N8 Eu2 Eu1 N3 64.19(12)
O3 Eu2 Eu1 N3 -154.17(11)
O4 Eu2 Eu1 N3 -4.85(12)
O5 Eu2 Eu1 N3 -85.47(10)
N1 Eu2 Eu1 N3 142.99(11)
O8 Eu2 Eu1 N3 -8.35(11)
C1 Eu2 Eu1 N3 -116.06(11)
O7 Eu2 Eu1 N5 26.07(12)
O1 Eu2 Eu1 N5 -94.18(12)
N9 Eu2 Eu1 N5 58.7(12)
N8 Eu2 Eu1 N5 -144.74(11)
O3 Eu2 Eu1 N5 -3.09(10)
O4 Eu2 Eu1 N5 146.22(12)
O5 Eu2 Eu1 N5 65.60(9)
N1 Eu2 Eu1 N5 -65.93(10)
O8 Eu2 Eu1 N5 142.72(10)
C1 Eu2 Eu1 N5 35.01(10)
O7 Eu2 Eu1 O9 159.68(11)
O1 Eu2 Eu1 O9 39.42(11)
N9 Eu2 Eu1 O9 -167.7(12)
N8 Eu2 Eu1 O9 -11.13(11)
O3 Eu2 Eu1 O9 130.51(9)
O4 Eu2 Eu1 O9 -80.17(11)
O5 Eu2 Eu1 O9 -160.79(9)
N1 Eu2 Eu1 O9 67.67(9)
O8 Eu2 Eu1 O9 -83.67(9)
C1 Eu2 Eu1 O9 168.62(9)
O7 Eu2 Eu1 C9 69.83(13)
O1 Eu2 Eu1 C9 -50.43(13)
N9 Eu2 Eu1 C9 102.5(12)
N8 Eu2 Eu1 C9 -100.98(12)
O3 Eu2 Eu1 C9 40.67(11)
O4 Eu2 Eu1 C9 -170.02(12)
O5 Eu2 Eu1 C9 109.36(10)
N1 Eu2 Eu1 C9 -22.17(11)
O8 Eu2 Eu1 C9 -173.52(11)
C1 Eu2 Eu1 C9 78.77(11)
O7 Eu1 N5 C8 -33.9(3)
O1 Eu1 N5 C8 -92.6(3)
O4 Eu1 N5 C8 -19.4(4)
O6 Eu1 N5 C8 126.8(3)
O2 Eu1 N5 C8 -163.5(3)
N7 Eu1 N5 C8 45.8(3)
N3 Eu1 N5 C8 90.2(3)
O9 Eu1 N5 C8 -156.3(3)
C9 Eu1 N5 C8 -175.5(4)
Eu2 Eu1 N5 C8 -51.7(3)
O7 Eu1 N5 N2 153.3(2)
O1 Eu1 N5 N2 94.6(2)
O4 Eu1 N5 N2 167.77(19)
O6 Eu1 N5 N2 -46.0(2)
O2 Eu1 N5 N2 23.7(2)
N7 Eu1 N5 N2 -127.0(2)
N3 Eu1 N5 N2 -82.6(3)
O9 Eu1 N5 N2 30.9(3)
C9 Eu1 N5 N2 11.7(2)
Eu2 Eu1 N5 N2 135.5(2)
C8 N5 N2 C9 163.3(3)
Eu1 N5 N2 C9 -22.7(4)
O7 Eu1 N3 C23 -34.5(4)
O1 Eu1 N3 C23 53.3(4)
O4 Eu1 N3 C23 5.2(4)
O6 Eu1 N3 C23 -171.2(4)
O2 Eu1 N3 C23 151.1(4)
N7 Eu1 N3 C23 -83.4(4)
N5 Eu1 N3 C23 -129.9(4)
O9 Eu1 N3 C23 95.1(4)
C9 Eu1 N3 C23 173.8(4)
Eu2 Eu1 N3 C23 8.7(4)
O7 Eu1 N3 N4 139.6(2)
O1 Eu1 N3 N4 -132.6(2)
O4 Eu1 N3 N4 179.3(3)
O6 Eu1 N3 N4 2.9(2)
O2 Eu1 N3 N4 -34.8(3)
N7 Eu1 N3 N4 90.7(3)
N5 Eu1 N3 N4 44.2(3)
O9 Eu1 N3 N4 -90.8(2)
C9 Eu1 N3 N4 -12.1(3)
Eu2 Eu1 N3 N4 -177.2(2)
C23 N3 N4 C24 173.8(4)
Eu1 N3 N4 C24 -1.4(4)
O7 Eu2 N1 C38 -100.6(3)
O1 Eu2 N1 C38 -41.5(3)
N9 Eu2 N1 C38 122.8(3)
N8 Eu2 N1 C38 41.3(3)
O3 Eu2 N1 C38 -168.0(4)
O4 Eu2 N1 C38 -32.1(4)
O5 Eu2 N1 C38 -163.2(3)
O8 Eu2 N1 C38 68.4(4)
C1 Eu2 N1 C38 -120.1(3)
Eu1 Eu2 N1 C38 -60.8(3)
O7 Eu2 N1 N6 91.2(2)
O1 Eu2 N1 N6 150.3(3)
N9 Eu2 N1 N6 -45.4(2)
N8 Eu2 N1 N6 -126.9(2)
O3 Eu2 N1 N6 23.7(2)
O4 Eu2 N1 N6 159.6(2)
O5 Eu2 N1 N6 28.6(3)
O8 Eu2 N1 N6 -99.8(3)
C1 Eu2 N1 N6 71.7(2)
Eu1 Eu2 N1 N6 131.0(2)
C38 N1 N6 C39 167.9(3)
Eu2 N1 N6 C39 -22.3(4)
O7 Eu2 N8 C46 -92(3)
O1 Eu2 N8 C46 -112(3)
N9 Eu2 N8 C46 96(3)
O3 Eu2 N8 C46 147(3)
O4 Eu2 N8 C46 -44(3)
O5 Eu2 N8 C46 35(3)
N1 Eu2 N8 C46 -179(100)
O8 Eu2 N8 C46 17(3)
C1 Eu2 N8 C46 -83(3)
Eu1 Eu2 N8 C46 -82(3)
O7 Eu2 N9 C47 57(2)
O1 Eu2 N9 C47 178(2)
N8 Eu2 N9 C47 -129(2)
O3 Eu2 N9 C47 91(2)
O4 Eu2 N9 C47 -55(2)
O5 Eu2 N9 C47 20(2)
N1 Eu2 N9 C47 153(2)
O8 Eu2 N9 C47 -58(2)
C1 Eu2 N9 C47 50(2)
Eu1 Eu2 N9 C47 27(3)
O7 Eu1 N7 C48 -36.5(6)
O1 Eu1 N7 C48 -11.9(7)
O4 Eu1 N7 C48 34.5(6)
O6 Eu1 N7 C48 172.4(7)
O2 Eu1 N7 C48 -139.3(6)
N3 Eu1 N7 C48 107.2(7)
N5 Eu1 N7 C48 -105.0(6)
O9 Eu1 N7 C48 104.7(6)
C9 Eu1 N7 C48 -134.9(6)
Eu2 Eu1 N7 C48 -4.9(7)
O1 Eu1 O7 C1 168.6(3)
O4 Eu1 O7 C1 -115.6(3)
O6 Eu1 O7 C1 21.7(4)
O2 Eu1 O7 C1 99.3(3)
N7 Eu1 O7 C1 -28.5(3)
N3 Eu1 O7 C1 -75.5(3)
N5 Eu1 O7 C1 53.5(3)
O9 Eu1 O7 C1 178.8(3)
C9 Eu1 O7 C1 80.2(3)
Eu2 Eu1 O7 C1 -154.5(3)
O1 Eu1 O7 Eu2 -36.92(9)
O4 Eu1 O7 Eu2 38.88(9)
O6 Eu1 O7 Eu2 176.19(11)
O2 Eu1 O7 Eu2 -106.14(10)
N7 Eu1 O7 Eu2 125.99(12)
N3 Eu1 O7 Eu2 79.04(13)
N5 Eu1 O7 Eu2 -152.01(12)
O9 Eu1 O7 Eu2 -26.63(14)
C9 Eu1 O7 Eu2 -125.30(10)
O1 Eu2 O7 C1 -166.1(3)
N9 Eu2 O7 C1 -19.3(3)
N8 Eu2 O7 C1 171.9(2)
O3 Eu2 O7 C1 -51.1(2)
O4 Eu2 O7 C1 119.3(3)
O5 Eu2 O7 C1 22.6(2)
N1 Eu2 O7 C1 -107.9(3)
O8 Eu2 O7 C1 79.5(3)
Eu1 Eu2 O7 C1 157.2(3)
O1 Eu2 O7 Eu1 36.66(9)
N9 Eu2 O7 Eu1 -176.54(13)
N8 Eu2 O7 Eu1 14.7(2)
O3 Eu2 O7 Eu1 151.71(11)
O4 Eu2 O7 Eu1 -37.90(9)
O5 Eu2 O7 Eu1 -134.61(12)
N1 Eu2 O7 Eu1 94.92(10)
O8 Eu2 O7 Eu1 -77.66(11)
C1 Eu2 O7 Eu1 -157.2(3)
O7 Eu2 O5 C2 -22.3(2)
O1 Eu2 O5 C2 -32.6(3)
N9 Eu2 O5 C2 130.4(2)
N8 Eu2 O5 C2 -168.9(2)
O3 Eu2 O5 C2 61.2(2)
O4 Eu2 O5 C2 -89.8(2)
N1 Eu2 O5 C2 56.6(3)
O8 Eu2 O5 C2 -152.3(2)
C1 Eu2 O5 C2 -11.7(2)
Eu1 Eu2 O5 C2 -49.1(2)
O7 Eu2 O5 C7 176.8(4)
O1 Eu2 O5 C7 166.4(4)
N9 Eu2 O5 C7 -30.5(4)
N8 Eu2 O5 C7 30.2(4)
O3 Eu2 O5 C7 -99.7(4)
O4 Eu2 O5 C7 109.3(4)
N1 Eu2 O5 C7 -104.3(4)
O8 Eu2 O5 C7 46.8(4)
C1 Eu2 O5 C7 -172.6(4)
Eu1 Eu2 O5 C7 150.0(4)
O7 Eu1 O2 C9 -74.4(3)
O1 Eu1 O2 C9 -135.9(3)
O4 Eu1 O2 C9 -156.2(2)
O6 Eu1 O2 C9 64.8(3)
N7 Eu1 O2 C9 12.4(3)
N3 Eu1 O2 C9 101.0(3)
N5 Eu1 O2 C9 -26.2(3)
O9 Eu1 O2 C9 159.5(3)
Eu2 Eu1 O2 C9 -116.8(3)
O7 Eu1 O4 C16 144.8(4)
O1 Eu1 O4 C16 -142.7(4)
O6 Eu1 O4 C16 0.6(4)
O2 Eu1 O4 C16 -121.3(4)
N7 Eu1 O4 C16 67.5(4)
N3 Eu1 O4 C16 -3.9(4)
N5 Eu1 O4 C16 130.7(4)
O9 Eu1 O4 C16 -80.1(4)
C9 Eu1 O4 C16 -148.8(4)
Eu2 Eu1 O4 C16 -179.2(4)
O7 Eu1 O4 Eu2 -35.98(8)
O1 Eu1 O4 Eu2 36.51(8)
O6 Eu1 O4 Eu2 179.81(10)
O2 Eu1 O4 Eu2 57.90(19)
N7 Eu1 O4 Eu2 -113.33(10)
N3 Eu1 O4 Eu2 175.32(12)
N5 Eu1 O4 Eu2 -50.11(15)
O9 Eu1 O4 Eu2 99.07(9)
C9 Eu1 O4 Eu2 30.4(4)
O7 Eu2 O4 C16 -144.5(3)
O1 Eu2 O4 C16 142.8(3)
N9 Eu2 O4 C16 -7.2(4)
N8 Eu2 O4 C16 64.5(3)
O3 Eu2 O4 C16 -129.3(3)
O5 Eu2 O4 C16 -81.7(3)
N1 Eu2 O4 C16 133.6(3)
O8 Eu2 O4 C16 -4.5(3)
C1 Eu2 O4 C16 -126.9(3)
Eu1 Eu2 O4 C16 179.4(3)
O7 Eu2 O4 Eu1 36.13(8)
O1 Eu2 O4 Eu1 -36.53(8)
N9 Eu2 O4 Eu1 173.42(14)
N8 Eu2 O4 Eu1 -114.84(11)
O3 Eu2 O4 Eu1 51.36(17)
O5 Eu2 O4 Eu1 98.89(9)
N1 Eu2 O4 Eu1 -45.73(15)
O8 Eu2 O4 Eu1 176.15(13)
C1 Eu2 O4 Eu1 53.73(9)
O7 Eu2 O8 C17 46.8(3)
O1 Eu2 O8 C17 -31.0(3)
N9 Eu2 O8 C17 -177.1(3)
N8 Eu2 O8 C17 -92.8(3)
O3 Eu2 O8 C17 141.5(3)
O4 Eu2 O8 C17 4.8(3)
O5 Eu2 O8 C17 97.1(3)
N1 Eu2 O8 C17 -120.9(3)
C1 Eu2 O8 C17 68.0(3)
Eu1 Eu2 O8 C17 7.4(3)
O7 Eu2 O8 C22 -160.9(4)
O1 Eu2 O8 C22 121.2(4)
N9 Eu2 O8 C22 -24.9(4)
N8 Eu2 O8 C22 59.5(4)
O3 Eu2 O8 C22 -66.2(4)
O4 Eu2 O8 C22 157.0(4)
O5 Eu2 O8 C22 -110.7(4)
N1 Eu2 O8 C22 31.3(5)
C1 Eu2 O8 C22 -139.8(4)
Eu1 Eu2 O8 C22 159.6(4)
O7 Eu1 O6 C24 -127.0(3)
O1 Eu1 O6 C24 106.6(3)
O4 Eu1 O6 C24 -9.7(4)
O2 Eu1 O6 C24 140.3(3)
N7 Eu1 O6 C24 -77.8(3)
N3 Eu1 O6 C24 -5.0(3)
N5 Eu1 O6 C24 -156.4(3)
O9 Eu1 O6 C24 70.4(3)
C9 Eu1 O6 C24 160.5(3)
Eu2 Eu1 O6 C24 -7.1(17)
O7 Eu1 O1 C31 -170.5(3)
O4 Eu1 O1 C31 113.7(3)
O6 Eu1 O1 C31 -23.1(3)
O2 Eu1 O1 C31 -54.6(3)
N7 Eu1 O1 C31 163.6(2)
N3 Eu1 O1 C31 65.1(3)
N5 Eu1 O1 C31 -112.6(3)
O9 Eu1 O1 C31 18.4(2)
C9 Eu1 O1 C31 -68.0(3)
Eu2 Eu1 O1 C31 152.9(3)
O7 Eu1 O1 Eu2 36.62(9)
O4 Eu1 O1 Eu2 -39.12(9)
O6 Eu1 O1 Eu2 -176.00(10)
O2 Eu1 O1 Eu2 152.51(11)
N7 Eu1 O1 Eu2 10.72(19)
N3 Eu1 O1 Eu2 -87.76(12)
N5 Eu1 O1 Eu2 94.58(10)
O9 Eu1 O1 Eu2 -134.43(12)
C9 Eu1 O1 Eu2 139.11(10)
O7 Eu2 O1 C31 171.3(3)
N9 Eu2 O1 C31 31.3(4)
N8 Eu2 O1 C31 -22.1(3)
O3 Eu2 O1 C31 105.7(3)
O4 Eu2 O1 C31 -114.0(3)
O5 Eu2 O1 C31 -178.6(3)
N1 Eu2 O1 C31 58.7(3)
O8 Eu2 O1 C31 -80.0(3)
C1 Eu2 O1 C31 166.7(3)
Eu1 Eu2 O1 C31 -152.1(3)
O7 Eu2 O1 Eu1 -36.52(9)
N9 Eu2 O1 Eu1 -176.58(16)
N8 Eu2 O1 Eu1 130.01(13)
O3 Eu2 O1 Eu1 -102.15(10)
O4 Eu2 O1 Eu1 38.18(9)
O5 Eu2 O1 Eu1 -26.45(15)
N1 Eu2 O1 Eu1 -149.20(12)
O8 Eu2 O1 Eu1 72.16(12)
C1 Eu2 O1 Eu1 -41.20(9)
O7 Eu1 O9 C32 -27.1(3)
O1 Eu1 O9 C32 -16.4(2)
O4 Eu1 O9 C32 -86.0(2)
O6 Eu1 O9 C32 139.1(2)
O2 Eu1 O9 C32 71.7(2)
N7 Eu1 O9 C32 -155.4(2)
N3 Eu1 O9 C32 -157.7(2)
N5 Eu1 O9 C32 64.9(3)
C9 Eu1 O9 C32 78.3(2)
Eu2 Eu1 O9 C32 -43.7(2)
O7 Eu1 O9 C37 175.7(4)
O1 Eu1 O9 C37 -173.6(4)
O4 Eu1 O9 C37 116.8(4)
O6 Eu1 O9 C37 -18.2(4)
O2 Eu1 O9 C37 -85.6(4)
N7 Eu1 O9 C37 47.4(5)
N3 Eu1 O9 C37 45.0(4)
N5 Eu1 O9 C37 -92.3(4)
C9 Eu1 O9 C37 -78.9(4)
Eu2 Eu1 O9 C37 159.1(4)
O7 Eu2 O3 C39 -136.4(3)
O1 Eu2 O3 C39 -76.5(3)
N9 Eu2 O3 C39 66.4(3)
N8 Eu2 O3 C39 11.1(3)
O4 Eu2 O3 C39 -151.0(3)
O5 Eu2 O3 C39 157.0(3)
N1 Eu2 O3 C39 -27.0(3)
O8 Eu2 O3 C39 110.1(3)
C1 Eu2 O3 C39 -153.6(3)
Eu1 Eu2 O3 C39 -117.8(3)
Eu1 O7 C1 C2 129.0(3)
Eu2 O7 C1 C2 -20.8(4)
Eu1 O7 C1 C6 -51.0(5)
Eu2 O7 C1 C6 159.1(2)
Eu1 O7 C1 Eu2 149.8(4)
O1 Eu2 C1 O7 12.7(3)
N9 Eu2 C1 O7 165.2(2)
N8 Eu2 C1 O7 -16.0(5)
O3 Eu2 C1 O7 122.8(3)
O4 Eu2 C1 O7 -55.6(2)
O5 Eu2 C1 O7 -151.1(3)
N1 Eu2 C1 O7 76.2(3)
O8 Eu2 C1 O7 -109.3(3)
Eu1 Eu2 C1 O7 -16.8(2)
O7 Eu2 C1 C2 161.7(4)
O1 Eu2 C1 C2 174.4(2)
N9 Eu2 C1 C2 -33.1(2)
N8 Eu2 C1 C2 145.7(3)
O3 Eu2 C1 C2 -75.6(2)
O4 Eu2 C1 C2 106.1(2)
O5 Eu2 C1 C2 10.54(19)
N1 Eu2 C1 C2 -122.2(2)
O8 Eu2 C1 C2 52.3(2)
Eu1 Eu2 C1 C2 144.9(2)
O7 Eu2 C1 C6 -45.2(5)
O1 Eu2 C1 C6 -32.5(6)
N9 Eu2 C1 C6 120.0(5)
N8 Eu2 C1 C6 -61.2(7)
O3 Eu2 C1 C6 77.6(6)
O4 Eu2 C1 C6 -100.8(6)
O5 Eu2 C1 C6 163.7(6)
N1 Eu2 C1 C6 31.0(6)
O8 Eu2 C1 C6 -154.5(5)
Eu1 Eu2 C1 C6 -62.0(5)
C7 O5 C2 C3 2.3(6)
Eu2 O5 C2 C3 -160.3(3)
C7 O5 C2 C1 -176.1(4)
Eu2 O5 C2 C1 21.3(4)
O7 C1 C2 C3 178.7(3)
C6 C1 C2 C3 -1.2(5)
Eu2 C1 C2 C3 166.2(4)
O7 C1 C2 O5 -2.8(5)
C6 C1 C2 O5 177.3(3)
Eu2 C1 C2 O5 -15.3(3)
O5 C2 C3 C4 -179.0(4)
C1 C2 C3 C4 -0.7(6)
C2 C3 C4 C5 1.0(6)
C3 C4 C5 C6 0.6(6)
C4 C5 C6 C1 -2.5(5)
C4 C5 C6 C8 -178.8(4)
O7 C1 C6 C5 -177.2(3)
C2 C1 C6 C5 2.7(5)
Eu2 C1 C6 C5 -146.5(4)
O7 C1 C6 C8 -0.9(5)
C2 C1 C6 C8 179.0(3)
Eu2 C1 C6 C8 29.8(7)
N2 N5 C8 C6 -176.0(3)
Eu1 N5 C8 C6 11.3(5)
C5 C6 C8 N5 -166.4(3)
C1 C6 C8 N5 17.3(5)
Eu1 O2 C9 N2 25.8(5)
Eu1 O2 C9 C10 -153.9(3)
N5 N2 C9 O2 -0.2(5)
N5 N2 C9 C10 179.5(3)
N5 N2 C9 Eu1 16.5(3)
O7 Eu1 C9 O2 110.9(3)
O1 Eu1 C9 O2 43.3(3)
O4 Eu1 C9 O2 49.0(5)
O6 Eu1 C9 O2 -106.3(3)
N7 Eu1 C9 O2 -169.9(3)
N3 Eu1 C9 O2 -90.9(3)
N5 Eu1 C9 O2 146.6(3)
O9 Eu1 C9 O2 -19.2(3)
Eu2 Eu1 C9 O2 73.0(3)
O7 Eu1 C9 N2 -46.9(2)
O1 Eu1 C9 N2 -114.5(2)
O4 Eu1 C9 N2 -108.8(3)
O6 Eu1 C9 N2 95.9(2)
O2 Eu1 C9 N2 -157.8(4)
N7 Eu1 C9 N2 32.3(2)
N3 Eu1 C9 N2 111.3(2)
N5 Eu1 C9 N2 -11.21(19)
O9 Eu1 C9 N2 -177.0(2)
Eu2 Eu1 C9 N2 -84.8(2)
O7 Eu1 C9 C10 168.8(6)
O1 Eu1 C9 C10 101.2(6)
O4 Eu1 C9 C10 107.0(6)
O6 Eu1 C9 C10 -48.3(6)
O2 Eu1 C9 C10 58.0(6)
N7 Eu1 C9 C10 -111.9(6)
N3 Eu1 C9 C10 -33.0(6)
N5 Eu1 C9 C10 -155.5(6)
O9 Eu1 C9 C10 38.8(6)
Eu2 Eu1 C9 C10 131.0(6)
O2 C9 C10 C11 159.4(4)
N2 C9 C10 C11 -20.4(6)
Eu1 C9 C10 C11 118.6(6)
O2 C9 C10 C15 -19.7(6)
N2 C9 C10 C15 160.5(4)
Eu1 C9 C10 C15 -60.5(8)
C15 C10 C11 C12 1.2(7)
C9 C10 C11 C12 -177.9(4)
C10 C11 C12 C13 -0.4(7)
C11 C12 C13 C14 -1.1(8)
C12 C13 C14 C15 1.7(9)
C13 C14 C15 C10 -0.9(9)
C11 C10 C15 C14 -0.5(8)
C9 C10 C15 C14 178.6(5)
Eu1 O4 C16 C21 2.7(7)
Eu2 O4 C16 C21 -176.3(3)
Eu1 O4 C16 C17 -177.2(3)
Eu2 O4 C16 C17 3.8(5)
C22 O8 C17 C18 19.9(7)
Eu2 O8 C17 C18 174.4(4)
C22 O8 C17 C16 -159.5(5)
Eu2 O8 C17 C16 -5.0(5)
O4 C16 C17 C18 -178.3(5)
C21 C16 C17 C18 1.8(7)
O4 C16 C17 O8 1.1(6)
C21 C16 C17 O8 -178.8(4)
O8 C17 C18 C19 178.6(5)
C16 C17 C18 C19 -2.0(9)
C17 C18 C19 C20 0.3(11)
C18 C19 C20 C21 1.6(11)
O4 C16 C21 C20 -179.8(5)
C17 C16 C21 C20 0.1(7)
O4 C16 C21 C23 -0.1(7)
C17 C16 C21 C23 179.7(4)
C19 C20 C21 C16 -1.8(10)
C19 C20 C21 C23 178.6(6)
N4 N3 C23 C21 -179.9(4)
Eu1 N3 C23 C21 -5.8(7)
C16 C21 C23 N3 2.0(8)
C20 C21 C23 N3 -178.3(5)
Eu1 O6 C24 N4 6.5(5)
Eu1 O6 C24 C25 -169.6(3)
N3 N4 C24 O6 -3.0(6)
N3 N4 C24 C25 173.3(3)
O6 C24 C25 C26 -153.0(4)
N4 C24 C25 C26 30.7(6)
O6 C24 C25 C30 26.7(6)
N4 C24 C25 C30 -149.6(4)
C30 C25 C26 C27 3.0(7)
C24 C25 C26 C27 -177.3(4)
C25 C26 C27 C28 -1.8(8)
C26 C27 C28 C29 0.8(9)
C27 C28 C29 C30 -1.0(9)
C28 C29 C30 C25 2.1(8)
C26 C25 C30 C29 -3.1(7)
C24 C25 C30 C29 177.1(4)
Eu1 O1 C31 C32 -18.8(4)
Eu2 O1 C31 C32 126.9(3)
Eu1 O1 C31 C36 160.9(3)
Eu2 O1 C31 C36 -53.4(4)
O1 C31 C32 C33 -178.6(4)
C36 C31 C32 C33 1.7(6)
O1 C31 C32 O9 0.3(5)
C36 C31 C32 O9 -179.3(3)
C37 O9 C32 C33 -7.7(6)
Eu1 O9 C32 C33 -166.7(3)
C37 O9 C32 C31 173.4(4)
Eu1 O9 C32 C31 14.3(4)
C31 C32 C33 C34 -2.5(6)
O9 C32 C33 C34 178.7(4)
C32 C33 C34 C35 1.1(7)
C33 C34 C35 C36 0.9(7)
O1 C31 C36 C35 -179.3(3)
C32 C31 C36 C35 0.4(5)
O1 C31 C36 C38 -2.7(5)
C32 C31 C36 C38 177.0(3)
C34 C35 C36 C31 -1.7(6)
C34 C35 C36 C38 -178.4(4)
N6 N1 C38 C36 -174.9(3)
Eu2 N1 C38 C36 17.3(5)
C31 C36 C38 N1 18.0(6)
C35 C36 C38 N1 -165.4(4)
Eu2 O3 C39 N6 27.2(5)
Eu2 O3 C39 C40 -150.7(3)
N1 N6 C39 O3 -1.4(5)
N1 N6 C39 C40 176.6(3)
O3 C39 C40 C41 -169.7(5)
N6 C39 C40 C41 12.4(6)
O3 C39 C40 C45 12.8(6)
N6 C39 C40 C45 -165.1(4)
C45 C40 C41 C42 -1.2(9)
C39 C40 C41 C42 -178.7(6)
C40 C41 C42 C43 2.3(12)
C41 C42 C43 C44 -1.6(12)
C42 C43 C44 C45 -0.2(10)
C43 C44 C45 C40 1.2(8)
C41 C40 C45 C44 -0.4(8)
C39 C40 C45 C44 177.2(5)
Eu2 N8 C46 S1 -114(11)
Eu2 N9 C47 S2 93(46)
Eu1 N7 C48 S3 -166(9)
